data_4133297
loop_
_publ_author_name
'Mart\'inez-Mart\'inez, Antonio J'
'Tegner, Bengt E.'
'McKay, Alasdair I.'
'Bukvic, Alexander J.'
'Rees, Nicholas H.'
'Tizzard, Graham J.'
'Coles, Simon J.'
'Warren, Mark R.'
'Macgregor, Stuart A.'
'Weller, Andrew S.'

_publ_section_title
;
 Modulation of \s-Alkane Interactions in
 [Rh(L<sub>2</sub>)(alkane)]<sup>+</sup> Solid-State Molecular
 Organometallic (SMOM) Systems by Variation of the Chelating Phosphine and
 Alkane: Access to \h<sup>2</sup>,\h<sup>2</sup>-\s-Alkane Rh(I),
 \h<sup>1</sup>-\s-Alkane Rh(III) Complexes, and Alkane Encapsulation.
;
_journal_issue 44
_journal_name_full 'Journal of the American Chemical Society'
_journal_page_first 14958
_journal_page_last 14970
_journal_paper_doi 10.1021/jacs.8b09364
_journal_volume 140
_journal_year 2018
_chemical_formula_moiety 'C35 H60 P2 Rh, C32 H12 B F24'
_chemical_formula_sum 'C67 H72 B F24 P2 Rh'
_chemical_formula_weight 1508.90
_space_group_crystal_system monoclinic
_space_group_IT_number 15
_space_group_name_Hall '-C 2yc'
_space_group_name_H-M_alt 'C 1 2/c 1'
_atom_sites_solution_hydrogens geom
_atom_sites_solution_primary dual
_audit_creation_date 2018-08-29
_audit_creation_method
;
Olex2 1.2
(compiled 2018.05.29 svn.r3508 for OlexSys, GUI svn.r5506)
;
_cell_angle_alpha 90
_cell_angle_beta 94.1100(7)
_cell_angle_gamma 90
_cell_formula_units_Z 4
_cell_length_a 19.47695(14)
_cell_length_b 17.24051(12)
_cell_length_c 20.25038(14)
_cell_measurement_reflns_used 22399
_cell_measurement_temperature 149.9(3)
_cell_measurement_theta_max 76.2140
_cell_measurement_theta_min 3.3810
_cell_volume 6782.44(8)
_computing_cell_refinement 'CrysAlisPro 1.171.39.34b (Rigaku OD, 2017)'
_computing_data_collection 'CrysAlisPro 1.171.39.34b (Rigaku OD, 2017)'
_computing_data_reduction 'CrysAlisPro 1.171.39.34b (Rigaku OD, 2017)'
_computing_molecular_graphics 'Olex2 (Dolomanov et al., 2009)'
_computing_publication_material 'Olex2 (Dolomanov et al., 2009)'
_computing_structure_refinement 'ShelXL (Sheldrick, 2015)'
_computing_structure_solution 'ShelXT (Sheldrick, 2015)'
_diffrn_ambient_environment N~2~
_diffrn_ambient_temperature 149.9(3)
_diffrn_detector 'CCD plate'
_diffrn_detector_area_resol_mean 10.4102
_diffrn_detector_type Atlas
_diffrn_measured_fraction_theta_full 1.000
_diffrn_measured_fraction_theta_max 0.996
_diffrn_measurement_details
;
List of Runs (angles in degrees, time in seconds):

  # Type    Start    End  Width  t~exp~   \w     \q     \k     \f   Frames
--------------------------------------------------------------------------
  1  \w     98.00 129.00   1.00    1.50    --   42.66 178.00 -60.00   31
  2  \w    -43.00  25.00   1.00    1.50    --  -42.66  38.00 -30.00   68
  3  \w    -49.00  11.00   1.00    1.50    --  -42.66  38.00 120.00   60
  4  \w   -116.00 -12.00   1.00    1.50    --  -42.66 -77.00  30.00  104
  5  \w    134.00 170.00   1.00    6.00    --  111.00  77.00 -30.00   36
  6  \w    137.00 177.00   1.00    6.00    --  111.00  15.00  60.00   40
  7  \w    113.00 138.00   1.00    6.00    --  111.00 -61.00 -90.00   25
  8  \w     84.00 134.00   1.00    6.00    --  111.00 -77.00 -90.00   50
  9  \w     95.00 121.00   1.00    6.00    --  111.00-125.00  30.00   26
 10  \w     61.00  86.00   1.00    6.00    --  111.00 -61.00 -90.00   25
 11  \w     54.00  80.00   1.00    6.00    --  111.00 -95.00 -90.00   26
 12  \w     49.00 114.00   1.00    6.00    --  111.00-125.00 -30.00   65
 13  \w     68.00 120.00   1.00    6.00    --  111.00-125.00-150.00   52
 14  \w     40.00  66.00   1.00    6.00    --  111.00 -30.00   0.00   26
 15  \w     66.00 116.00   1.00    6.00    --  111.00  15.00  60.00   50
 16  \w    100.00 159.00   1.00    6.00    --  111.00  45.00  30.00   59
 17  \w     91.00 177.00   1.00    6.00    --  111.00  30.00 -60.00   86
 18  \w     80.00 114.00   1.00    6.00    --  111.00  77.00 -30.00   34
 19  \w     56.00  98.00   1.00    6.00    --  111.00 -45.00 150.00   42
 20  \w     41.00  74.00   1.00    6.00    --  111.00-125.00 120.00   33
 21  \w     36.00 109.00   1.00    6.00    --  111.00 -95.00  60.00   73
 22  \w    -48.00  30.00   1.00    1.50    --  -42.66  38.00-180.00   78
 23  \w    -43.00  13.00   1.00    1.50    --  -42.66  38.00 -90.00   56
 24  \w     98.00 127.00   1.00    1.50    --   42.66-178.00 120.00   29
 25  \w     73.00  99.00   1.00    1.50    --   42.66 178.00-180.00   26
 26  \w     82.00 108.00   1.00    1.50    --   42.66 178.00 -60.00   26
 27  \w     42.00  79.00   1.00    6.00    --  111.00 -95.00-150.00   37
 28  \w     90.00 121.00   1.00    6.00    --  111.00-125.00 -60.00   31
 29  \w    111.00 137.00   1.00    6.00    --  111.00 125.00-120.00   26
 30  \w    143.00 176.00   1.00    6.00    --  111.00  77.00 -60.00   33
 31  \w    111.00 139.00   1.00    6.00    --  111.00 -61.00-120.00   28
 32  \w     95.00 121.00   1.00    6.00    --  111.00-125.00  60.00   26
 33  \w     78.00 104.00   1.00    6.00    --  111.00-125.00-180.00   26
 34  \w     72.00  98.00   1.00    6.00    --  111.00 -95.00  30.00   26
 35  \w     83.00 108.00   1.00    6.00    --  111.00  77.00-120.00   25
 36  \w    121.00 173.00   1.00    6.00    --  111.00 125.00-150.00   52
 37  \w     55.00  84.00   1.00    6.00    --  111.00 -61.00-120.00   29
 38  \w     77.00 106.00   1.00    6.00    --  111.00-125.00 -90.00   29
 39  \w    147.00 174.00   1.00    6.00    --  111.00  77.00   0.00   27
 40  \w    129.00 157.00   1.00    6.00    --  111.00  77.00-120.00   28
 41  \w     72.00 107.00   1.00    6.00    --  111.00 -95.00-180.00   35
 42  \w     31.00  82.00   1.00    6.00    --  111.00 -15.00 150.00   51
 43  \w     41.00 121.00   1.00    6.00    --  111.00-125.00 150.00   80
 44  \w     99.00 125.00   1.00    6.00    --  111.00  77.00   0.00   26
 45  \w     36.00  91.00   1.00    6.00    --  111.00 -30.00  90.00   55
 46  \w     63.00  89.00   1.00    6.00    --  111.00 -30.00 -30.00   26
 47  \w     63.00  99.00   1.00    6.00    --  111.00 -45.00  60.00   36
 48  \w     72.00  98.00   1.00    6.00    --  111.00 -95.00 -60.00   26
 49  \w     87.00 144.00   1.00    6.00    --  111.00  45.00 -30.00   57
 50  \w     31.00  57.00   1.00    6.00    --  111.00 -95.00 -90.00   26
;
_diffrn_measurement_device 'four-circle diffractometer'
_diffrn_measurement_device_type 'SuperNova, Dual, Cu at home/near, Atlas'
_diffrn_measurement_method '\w scans'
_diffrn_orient_matrix_type 'CrysAlisPro convention (1999,Acta A55,543-557)'
_diffrn_orient_matrix_UB_11 -0.0021957000
_diffrn_orient_matrix_UB_12 0.0863195000
_diffrn_orient_matrix_UB_13 0.0194589000
_diffrn_orient_matrix_UB_21 -0.0419046000
_diffrn_orient_matrix_UB_22 -0.0207853000
_diffrn_orient_matrix_UB_23 0.0592389000
_diffrn_orient_matrix_UB_31 0.0672652000
_diffrn_orient_matrix_UB_32 -0.0100168000
_diffrn_orient_matrix_UB_33 0.0439687000
_diffrn_radiation_monochromator mirror
_diffrn_radiation_probe x-ray
_diffrn_radiation_type CuK\a
_diffrn_radiation_wavelength 1.54184
_diffrn_reflns_av_R_equivalents 0.0368
_diffrn_reflns_av_unetI/netI 0.0211
_diffrn_reflns_Laue_measured_fraction_full 1.000
_diffrn_reflns_Laue_measured_fraction_max 0.996
_diffrn_reflns_limit_h_max 24
_diffrn_reflns_limit_h_min -23
_diffrn_reflns_limit_k_max 18
_diffrn_reflns_limit_k_min -21
_diffrn_reflns_limit_l_max 25
_diffrn_reflns_limit_l_min -23
_diffrn_reflns_number 42555
_diffrn_reflns_point_group_measured_fraction_full 1.000
_diffrn_reflns_point_group_measured_fraction_max 0.996
_diffrn_reflns_theta_full 67.684
_diffrn_reflns_theta_max 76.231
_diffrn_reflns_theta_min 3.427
_diffrn_source 'micro-focus sealed X-ray tube'
_diffrn_source_type 'SuperNova (Cu) X-ray Source'
_exptl_absorpt_coefficient_mu 3.428
_exptl_absorpt_correction_T_max 1.00000
_exptl_absorpt_correction_T_min 0.58141
_exptl_absorpt_correction_type multi-scan
_exptl_absorpt_process_details
;
CrysAlisPro 1.171.39.34b (Rigaku Oxford Diffraction, 2017)
Empirical absorption correction using spherical harmonics,
 implemented in SCALE3 ABSPACK scaling algorithm.
;
_exptl_crystal_colour orange
_exptl_crystal_colour_primary orange
_exptl_crystal_density_diffrn 1.478
_exptl_crystal_description prism
_exptl_crystal_F_000 3080
_exptl_crystal_size_max 0.29
_exptl_crystal_size_mid 0.11
_exptl_crystal_size_min 0.07
_refine_diff_density_max 0.763
_refine_diff_density_min -0.582
_refine_diff_density_rms 0.072
_refine_ls_extinction_method none
_refine_ls_goodness_of_fit_ref 1.058
_refine_ls_hydrogen_treatment constr
_refine_ls_matrix_type full
_refine_ls_number_parameters 646
_refine_ls_number_reflns 7090
_refine_ls_number_restraints 950
_refine_ls_restrained_S_all 1.343
_refine_ls_R_factor_all 0.0538
_refine_ls_R_factor_gt 0.0513
_refine_ls_shift/su_max 0.010
_refine_ls_shift/su_mean 0.000
_refine_ls_structure_factor_coef Fsqd
_refine_ls_weighting_details 'w=1/[\s^2^(Fo^2^)+(0.0737P)^2^+17.5446P] where P=(Fo^2^+2Fc^2^)/3'
_refine_ls_weighting_scheme calc
_refine_ls_wR_factor_gt 0.1354
_refine_ls_wR_factor_ref 0.1382
_reflns_Friedel_coverage 0.000
_reflns_number_gt 6651
_reflns_number_total 7090
_reflns_threshold_expression 'I > 2\s(I)'
_cod_data_source_file ja8b09364_si_002.cif
_cod_data_source_block 3-NBD
_cod_original_cell_volume 6782.43(8)
_cod_database_code 4133297
_shelx_shelxl_version_number 2018/1
_chemical_oxdiff_formula 'Rh C62 H56 B F24'
_shelx_space_group_comment
;
The symmetry employed for this shelxl refinement is uniquely defined
by the following loop, which should always be used as a source of
symmetry information in preference to the above space-group names.
They are only intended as comments.
;
_shelx_estimated_absorpt_t_max 0.795
_shelx_estimated_absorpt_t_min 0.436
_olex2_refinement_description
;
1. Fixed Uiso
 At 1.2 times of:
  All C(H) groups, All C(H,H) groups
2. Restrained distances
 C14-C19 \\sim C14-C15 \\sim C15-C16 \\sim C16-C17 \\sim C17-C18 \\sim C18-C19
 with sigma of 0.02
 C14A-C19A \\sim C14A-C15A \\sim C16A-C15A \\sim C18A-C19A \\sim C16A-C17A
\\sim C17A-C18A
 with sigma of 0.02
 F9-F8 \\sim F9-F7 \\sim F8-F7 \\sim F8A-F9A \\sim F8A-F7A \\sim F9A-F7A
 with sigma of 0.04
 F3A-F1A \\sim F3A-F2A \\sim F3-F1 \\sim F3-F2 \\sim F1-F2 \\sim F1A-F2A
 with sigma of 0.04
 C30-F3A \\sim C30-F3 \\sim C30-F1 \\sim C30-F1A \\sim C30-F2A \\sim C30-F2
 with sigma of 0.02
 C38-F9 \\sim C38-F8 \\sim C38-F7 \\sim C38-F8A \\sim C38-F9A \\sim C38-F7A
 with sigma of 0.02
 F12A-F11A \\sim F12A-F10A \\sim F12-F11 \\sim F12-F10 \\sim F11A-F10A \\sim
F11-F10
 with sigma of 0.04
 C39-F12A \\sim C39-F12 \\sim C39-F11A \\sim C39-F11 \\sim C39-F10A \\sim
C39-F10
 with sigma of 0.02
 P1-C14 \\sim P1-C14A
 with sigma of 0.02
 F4-F5 \\sim F5-F6 \\sim F6-F4 \\sim F4A-F5A \\sim F5A-F6A \\sim F6A-F4A
 with sigma of 0.04
 C31-F4A \\sim C31-F4 \\sim C31-F6A \\sim C31-F6 \\sim C31-F5 \\sim C31-F5A
 with sigma of 0.02
3. Uiso/Uaniso restraints and constraints
C14 \\sim C19 \\sim C18 \\sim C17 \\sim C16 \\sim C15 \\sim C16A \\sim C14A
\\sim C19A \\sim C18A \\sim C17A \\sim C15A: within 2A with sigma of 0.04 and
sigma for terminal atoms of 0.08
C30 \\sim F1 \\sim F2 \\sim F3 \\sim F1A \\sim F2A \\sim F3A: within 2A with
sigma of 0.04 and sigma for terminal atoms of 0.08
C38 \\sim F7 \\sim F8 \\sim F9 \\sim F7A \\sim F8A \\sim F9A: within 2A with
sigma of 0.01 and sigma for terminal atoms of 0.01
C39 \\sim F10 \\sim F11 \\sim F12 \\sim F10A \\sim F11A \\sim F12A: within 2A
with sigma of 0.01 and sigma for terminal atoms of 0.01
C31 \\sim F4 \\sim F5 \\sim F6 \\sim F4A \\sim F5A \\sim F6A: within 2A with
sigma of 0.01 and sigma for terminal atoms of 0.01
C7 \\sim C1 \\sim C2 \\sim C3 \\sim C6 \\sim C4 \\sim C5 \\sim C7 \\sim C1
\\sim C2 \\sim C3 \\sim C6 \\sim C4 \\sim C5: within 2A with sigma of 0.01 and
sigma for terminal atoms of 0.01
4. Rigid body (RIGU) restrains
 C14, C19, C18, C17, C16, C15, C16A, C14A, C19A, C18A, C17A, C15A
 with sigma for 1-2 distances of 0.004 and sigma for 1-3 distances of 0.004
 C30, F1, F2, F3, F1A, F2A, F3A
 with sigma for 1-2 distances of 0.004 and sigma for 1-3 distances of 0.004
 C38, F7, F8, F9, F7A, F8A, F9A
 with sigma for 1-2 distances of 0.004 and sigma for 1-3 distances of 0.004
 C39, F10, F11, F12, F10A, F11A, F12A
 with sigma for 1-2 distances of 0.004 and sigma for 1-3 distances of 0.004
 C31, F4, F5, F6, F4A, F5A, F6A
 with sigma for 1-2 distances of 0.004 and sigma for 1-3 distances of 0.004
 C7, C1, C2, C3, C6, C4, C5, C7, C1, C2, C3, C6, C4, C5
 with sigma for 1-2 distances of 0.004 and sigma for 1-3 distances of 0.004
5. Others
 Sof(C16A)=Sof(H16C)=Sof(H16D)=Sof(C14A)=Sof(H14A)=Sof(C19A)=Sof(H19C)=
 Sof(H19D)=Sof(C18A)=Sof(H18C)=Sof(H18D)=Sof(C17A)=Sof(H17C)=Sof(H17D)=
 Sof(C15A)=Sof(H15C)=Sof(H15D)=1-FVAR(1)
 Sof(C14)=Sof(H14)=Sof(C19)=Sof(H19A)=Sof(H19B)=Sof(C18)=Sof(H18A)=Sof(H18B)=
 Sof(C17)=Sof(H17A)=Sof(H17B)=Sof(C16)=Sof(H16A)=Sof(H16B)=Sof(C15)=Sof(H15A)=
 Sof(H15B)=FVAR(1)
 Sof(F4A)=Sof(F5A)=Sof(F6A)=1-FVAR(2)
 Sof(F4)=Sof(F5)=Sof(F6)=FVAR(2)
 Sof(F7A)=Sof(F8A)=Sof(F9A)=1-FVAR(3)
 Sof(F7)=Sof(F8)=Sof(F9)=FVAR(3)
 Sof(F1A)=Sof(F2A)=Sof(F3A)=1-FVAR(4)
 Sof(F1)=Sof(F2)=Sof(F3)=FVAR(4)
 Sof(F10A)=Sof(F11A)=Sof(F12A)=1-FVAR(5)
 Sof(F10)=Sof(F11)=Sof(F12)=FVAR(5)
 Fixed Sof: C20(0.5) H20A(0.5) H20B(0.5) C23(0.5) H23A(0.5) H23B(0.5) C21(0.5)
 H21A(0.5) H21B(0.5) C22(0.5) H22A(0.5) H22B(0.5) C7(0.5) H7A(0.5) H7B(0.5)
 C1(0.5) H1(0.5) C2(0.5) H2(0.5) C3(0.5) H3(0.5) C6(0.5) H6(0.5) C4(0.5)
 H4(0.5) C5(0.5) H5(0.5)
6.a Ternary CH refined with riding coordinates:
 C8(H8), C14(H14), C14A(H14A), C1(H1), C2(H2), C3(H3), C6(H6), C4(H4), C5(H5)
6.b Secondary CH2 refined with riding coordinates:
 C13(H13A,H13B), C12(H12A,H12B), C11(H11A,H11B), C10(H10A,H10B), C9(H9A,H9B),
 C19(H19A,H19B), C18(H18A,H18B), C17(H17A,H17B), C16(H16A,H16B), C15(H15A,H15B),
  C16A(H16C,H16D), C19A(H19C,H19D), C18A(H18C,H18D), C17A(H17C,H17D), C15A(H15C,
 H15D), C20(H20A,H20B), C23(H23A,H23B), C21(H21A,H21B), C22(H22A,H22B), C7(H7A,
 H7B)
6.c Aromatic/amide H refined with riding coordinates:
 C25(H25), C27(H27), C29(H29), C37(H37), C35(H35), C33(H33)
;
_olex2_submission_special_instructions 'No special instructions were received'
_oxdiff_exptl_absorpt_empirical_details
;
Empirical correction (ABSPACK) includes:
- Absorption correction using spherical harmonics
- Frame scaling
- Detector area scaling
;
_oxdiff_exptl_absorpt_empirical_full_max 1.596
_oxdiff_exptl_absorpt_empirical_full_min 0.764

loop_
_space_group_symop_operation_xyz
'x, y, z'
'-x, y, -z+1/2'
'x+1/2, y+1/2, z'
'-x+1/2, y+1/2, -z+1/2'
'-x, -y, -z'
'x, -y, z-1/2'
'-x+1/2, -y+1/2, -z'
'x+1/2, -y+1/2, z-1/2'

loop_
_atom_site_label
_atom_site_type_symbol
_atom_site_fract_x
_atom_site_fract_y
_atom_site_fract_z
_atom_site_U_iso_or_equiv
_atom_site_adp_type
_atom_site_occupancy
_atom_site_site_symmetry_order
_atom_site_calc_flag
_atom_site_refinement_flags_posn
_atom_site_refinement_flags_adp
_atom_site_refinement_flags_occupancy
_atom_site_disorder_assembly
_atom_site_disorder_group
Rh1 Rh 0.500000 0.20940(2) 0.250000 0.03490(11) Uani 1 2 d S T P A .
P1 P 0.47440(3) 0.29723(4) 0.33216(3) 0.02989(16) Uani 1 1 d D . . . .
C8 C 0.52982(13) 0.27608(17) 0.40877(13) 0.0328(5) Uani 1 1 d . . . . .
H8 H 0.510459 0.228394 0.428539 0.039 Uiso 1 1 calc R . . . .
C13 C 0.53053(17) 0.3388(2) 0.46232(17) 0.0539(9) Uani 1 1 d . . . . .
H13A H 0.551834 0.386597 0.445979 0.065 Uiso 1 1 calc R . . . .
H13B H 0.482689 0.351220 0.472128 0.065 Uiso 1 1 calc R . . . .
C12 C 0.5708(2) 0.3116(4) 0.5253(2) 0.0777(14) Uani 1 1 d . . . . .
H12A H 0.547638 0.265926 0.543389 0.093 Uiso 1 1 calc R . . . .
H12B H 0.571722 0.353352 0.558900 0.093 Uiso 1 1 calc R . . . .
C11 C 0.6445(2) 0.2900(3) 0.5110(2) 0.0751(15) Uani 1 1 d . . . . .
H11A H 0.669053 0.337037 0.497388 0.090 Uiso 1 1 calc R . . . .
H11B H 0.669078 0.269560 0.551784 0.090 Uiso 1 1 calc R . . . .
C10 C 0.64505(17) 0.2295(3) 0.45657(19) 0.0583(9) Uani 1 1 d . . . . .
H10A H 0.625161 0.180537 0.472219 0.070 Uiso 1 1 calc R . . . .
H10B H 0.693186 0.219001 0.446541 0.070 Uiso 1 1 calc R . . . .
C9 C 0.60407(13) 0.25607(19) 0.39366(15) 0.0394(6) Uani 1 1 d . . . . .
H9A H 0.603523 0.214370 0.360014 0.047 Uiso 1 1 calc R . . . .
H9B H 0.626298 0.302255 0.375476 0.047 Uiso 1 1 calc R . . . .
C14 C 0.3847(3) 0.2648(5) 0.3517(3) 0.0406(16) Uani 0.509(7) 1 d D U . A 1
H14 H 0.387675 0.208445 0.363363 0.049 Uiso 0.509(7) 1 calc R . . A 1
C19 C 0.3554(3) 0.3067(6) 0.4097(3) 0.059(2) Uani 0.509(7) 1 d D U . A 1
H19A H 0.353023 0.363042 0.400488 0.070 Uiso 0.509(7) 1 calc R . . A 1
H19B H 0.386028 0.298578 0.450253 0.070 Uiso 0.509(7) 1 calc R . . A 1
C18 C 0.2835(5) 0.2758(10) 0.4204(8) 0.071(4) Uani 0.509(7) 1 d D U . A 1
H18A H 0.287095 0.220963 0.434598 0.085 Uiso 0.509(7) 1 calc R . . A 1
H18B H 0.264051 0.305717 0.456418 0.085 Uiso 0.509(7) 1 calc R . . A 1
C17 C 0.2348(7) 0.2814(10) 0.3585(6) 0.075(4) Uani 0.509(7) 1 d D U . A 1
H17A H 0.189986 0.257712 0.367008 0.090 Uiso 0.509(7) 1 calc R . . A 1
H17B H 0.226773 0.336550 0.346800 0.090 Uiso 0.509(7) 1 calc R . . A 1
C16 C 0.2652(3) 0.2398(6) 0.3013(4) 0.068(2) Uani 0.509(7) 1 d D U . A 1
H16A H 0.233870 0.245750 0.260886 0.081 Uiso 0.509(7) 1 calc R . . A 1
H16B H 0.269227 0.183766 0.311503 0.081 Uiso 0.509(7) 1 calc R . . A 1
C15 C 0.3360(3) 0.2721(5) 0.2885(3) 0.0449(17) Uani 0.509(7) 1 d D U . A 1
H15A H 0.331796 0.327316 0.275269 0.054 Uiso 0.509(7) 1 calc R . . A 1
H15B H 0.355239 0.243106 0.251838 0.054 Uiso 0.509(7) 1 calc R . . A 1
C16A C 0.2625(3) 0.3238(6) 0.3189(4) 0.062(2) Uani 0.491(7) 1 d D U . A 2
H16C H 0.257375 0.371766 0.345053 0.074 Uiso 0.491(7) 1 calc R . . A 2
H16D H 0.230222 0.326797 0.278962 0.074 Uiso 0.491(7) 1 calc R . . A 2
C14A C 0.3871(3) 0.3115(5) 0.3599(3) 0.0367(15) Uani 0.491(7) 1 d D U . A 2
H14A H 0.386021 0.360968 0.385656 0.044 Uiso 0.491(7) 1 calc R . . A 2
C19A C 0.3686(3) 0.2443(6) 0.4042(3) 0.053(2) Uani 0.491(7) 1 d D U . A 2
H19C H 0.399475 0.245074 0.445149 0.063 Uiso 0.491(7) 1 calc R . . A 2
H19D H 0.376153 0.194821 0.380989 0.063 Uiso 0.491(7) 1 calc R . . A 2
C18A C 0.2935(5) 0.2478(10) 0.4227(9) 0.064(4) Uani 0.491(7) 1 d D U . A 2
H18C H 0.282644 0.200686 0.447856 0.077 Uiso 0.491(7) 1 calc R . . A 2
H18D H 0.287110 0.293482 0.451241 0.077 Uiso 0.491(7) 1 calc R . . A 2
C17A C 0.2450(7) 0.2535(8) 0.3602(7) 0.065(3) Uani 0.491(7) 1 d D U . A 2
H17C H 0.248741 0.205751 0.333564 0.078 Uiso 0.491(7) 1 calc R . . A 2
H17D H 0.196930 0.257774 0.372766 0.078 Uiso 0.491(7) 1 calc R . . A 2
C15A C 0.3364(3) 0.3177(6) 0.2984(3) 0.0432(17) Uani 0.491(7) 1 d D U . A 2
H15C H 0.347570 0.363964 0.272310 0.052 Uiso 0.491(7) 1 calc R . . A 2
H15D H 0.340841 0.271306 0.270160 0.052 Uiso 0.491(7) 1 calc R . . A 2
C20 C 0.5037(4) 0.4036(3) 0.3257(3) 0.0304(11) Uani 0.5 1 d . . . A -1
H20A H 0.500221 0.427390 0.369847 0.036 Uiso 0.5 1 calc R . . A -1
H20B H 0.553139 0.402748 0.317435 0.036 Uiso 0.5 1 calc R . . A -1
C23 C 0.5341(4) 0.3980(4) 0.1828(3) 0.0376(13) Uani 0.5 1 d . . . A -1
H23A H 0.570985 0.407627 0.218134 0.045 Uiso 0.5 1 calc R . . A -1
H23B H 0.546458 0.424923 0.142165 0.045 Uiso 0.5 1 calc R . . A -1
C21 C 0.4689(3) 0.4576(3) 0.2759(3) 0.0387(12) Uani 0.5 1 d . . . A -1
H21A H 0.493927 0.507592 0.278044 0.046 Uiso 0.5 1 calc R . . A -1
H21B H 0.421658 0.467615 0.288827 0.046 Uiso 0.5 1 calc R . . A -1
C22 C 0.4645(4) 0.4291(3) 0.2045(3) 0.0408(13) Uani 0.5 1 d . . . A -1
H22A H 0.448864 0.472322 0.174895 0.049 Uiso 0.5 1 calc R . . A -1
H22B H 0.429607 0.387319 0.199317 0.049 Uiso 0.5 1 calc R . . A -1
C24 C 0.43488(13) -0.32418(14) 0.22876(13) 0.0308(5) Uani 1 1 d . . . . .
C25 C 0.42495(14) -0.35490(16) 0.16600(14) 0.0361(6) Uani 1 1 d . . . . .
H25 H 0.453206 -0.337774 0.132545 0.043 Uiso 1 1 calc R . . . .
C26 C 0.37445(19) -0.4105(2) 0.15046(17) 0.0548(9) Uani 1 1 d . . . . .
C27 C 0.3323(2) -0.4367(3) 0.1979(2) 0.0775(15) Uani 1 1 d . . . . .
H27 H 0.297403 -0.473985 0.187203 0.093 Uiso 1 1 calc R . . . .
C28 C 0.3424(2) -0.4072(3) 0.2611(2) 0.0693(13) Uani 1 1 d . . . . .
C29 C 0.39339(17) -0.35272(18) 0.27649(15) 0.0434(7) Uani 1 1 d . . . . .
H29 H 0.400217 -0.334378 0.320713 0.052 Uiso 1 1 calc R . . . .
C30 C 0.3641(2) -0.4405(3) 0.0814(2) 0.0726(11) Uani 1 1 d D U . . .
C31 C 0.2976(3) -0.4332(3) 0.3134(3) 0.1007(14) Uani 1 1 d D U . . .
C32 C 0.51784(13) -0.20635(14) 0.18773(15) 0.0331(6) Uani 1 1 d . . . . .
C37 C 0.58416(14) -0.17739(17) 0.18295(18) 0.0449(7) Uani 1 1 d . . . . .
H37 H 0.620333 -0.194657 0.213382 0.054 Uiso 1 1 calc R . . . .
C36 C 0.59826(17) -0.1241(2) 0.1348(2) 0.0623(11) Uani 1 1 d . . . . .
C35 C 0.54664(19) -0.0959(2) 0.0911(2) 0.0705(13) Uani 1 1 d . . . . .
H35 H 0.556303 -0.059076 0.058091 0.085 Uiso 1 1 calc R . . . .
C34 C 0.48045(17) -0.1229(2) 0.0966(2) 0.0599(10) Uani 1 1 d . . . . .
C33 C 0.46622(14) -0.17626(17) 0.14466(17) 0.0425(7) Uani 1 1 d . . . . .
H33 H 0.420061 -0.192653 0.148192 0.051 Uiso 1 1 calc R . . . .
C38 C 0.4242(2) -0.0917(3) 0.0498(3) 0.0837(12) Uani 1 1 d D U . . .
C39 C 0.6702(2) -0.0939(3) 0.1309(3) 0.0920(13) Uani 1 1 d D U . . .
B1 B 0.500000 -0.2649(2) 0.250000 0.0276(7) Uani 1 2 d S T P . .
F1 F 0.4266(4) -0.4573(5) 0.0585(5) 0.0552(18) Uani 0.54(2) 1 d D U . B 1
F2 F 0.3258(8) -0.5010(9) 0.0712(8) 0.134(5) Uani 0.54(2) 1 d D U . B 1
F3 F 0.3451(7) -0.3820(7) 0.0375(4) 0.110(4) Uani 0.54(2) 1 d D U . B 1
F4 F 0.3275(6) -0.4633(6) 0.3650(5) 0.110(2) Uani 0.538(7) 1 d D U . C 1
F5 F 0.2400(3) -0.4705(5) 0.2888(3) 0.0936(19) Uani 0.538(7) 1 d D U . C 1
F6 F 0.2699(4) -0.3688(4) 0.3443(4) 0.1145(19) Uani 0.538(7) 1 d D U . C 1
F7 F 0.3679(3) -0.1373(5) 0.0452(4) 0.101(2) Uani 0.598(12) 1 d D U . D 1
F8 F 0.4046(5) -0.0211(5) 0.0620(5) 0.107(2) Uani 0.598(12) 1 d D U . D 1
F9 F 0.4449(5) -0.0894(5) -0.0127(4) 0.0802(17) Uani 0.598(12) 1 d D U . D 1
F10 F 0.6931(6) -0.0924(8) 0.0704(5) 0.100(2) Uani 0.404(9) 1 d D U . E 1
F11 F 0.6734(5) -0.0178(5) 0.1493(7) 0.110(2) Uani 0.404(9) 1 d D U . E 1
F12 F 0.7173(4) -0.1262(7) 0.1712(7) 0.102(2) Uani 0.404(9) 1 d D U . E 1
F1A F 0.4166(7) -0.4430(10) 0.0460(8) 0.101(5) Uani 0.46(2) 1 d D U . B 2
F2A F 0.3423(5) -0.5164(4) 0.0836(7) 0.064(2) Uani 0.46(2) 1 d D U . B 2
F3A F 0.3088(8) -0.4078(6) 0.0507(6) 0.104(4) Uani 0.46(2) 1 d D U . B 2
F4A F 0.3371(7) -0.4423(6) 0.3731(6) 0.114(2) Uani 0.462(7) 1 d D U . C 2
F5A F 0.2848(4) -0.5147(4) 0.3101(3) 0.092(2) Uani 0.462(7) 1 d D U . C 2
F6A F 0.2442(4) -0.3924(6) 0.3183(5) 0.125(2) Uani 0.462(7) 1 d D U . C 2
F7A F 0.3638(4) -0.0930(9) 0.0732(6) 0.101(2) Uani 0.402(12) 1 d D U . D 2
F8A F 0.4320(6) -0.0083(5) 0.0506(6) 0.084(2) Uani 0.402(12) 1 d D U . D 2
F9A F 0.4276(7) -0.1053(9) -0.0120(6) 0.096(3) Uani 0.402(12) 1 d D U . D 2
F10A F 0.6784(4) -0.0557(6) 0.0743(4) 0.113(2) Uani 0.596(9) 1 d D U . E 2
F11A F 0.6878(4) -0.0482(5) 0.1801(4) 0.120(2) Uani 0.596(9) 1 d D U . E 2
F12A F 0.7163(3) -0.1520(4) 0.1317(5) 0.1027(19) Uani 0.596(9) 1 d D U . E 2
C7 C 0.5058(8) -0.0018(3) 0.2368(3) 0.067(2) Uani 0.5 1 d . U . A -1
H7A H 0.529970 -0.032859 0.204471 0.080 Uiso 0.5 1 calc R . . A -1
H7B H 0.482766 -0.036280 0.267478 0.080 Uiso 0.5 1 calc R . . A -1
C1 C 0.4396(7) 0.1068(6) 0.2643(4) 0.047(2) Uani 0.5 1 d . U . A -1
H1 H 0.392030 0.108902 0.279733 0.056 Uiso 0.5 1 calc R . . A -1
C2 C 0.4990(7) 0.1070(6) 0.3083(4) 0.045(2) Uani 0.5 1 d . U . A -1
H2 H 0.496967 0.108009 0.357535 0.053 Uiso 0.5 1 calc R . . A -1
C3 C 0.5538(7) 0.0612(6) 0.2739(5) 0.0566(19) Uani 0.5 1 d . U . A -1
H3 H 0.594956 0.042440 0.301698 0.068 Uiso 0.5 1 calc R . . A -1
C6 C 0.4577(7) 0.0590(6) 0.2042(4) 0.060(2) Uani 0.5 1 d . U . A -1
H6 H 0.418159 0.039243 0.174605 0.071 Uiso 0.5 1 calc R . . A -1
C4 C 0.5661(8) 0.1134(7) 0.2147(5) 0.050(2) Uani 0.5 1 d . U . A -1
H4 H 0.613215 0.123139 0.199919 0.060 Uiso 0.5 1 calc R . . A -1
C5 C 0.5096(8) 0.1128(7) 0.1719(5) 0.052(2) Uani 0.5 1 d . U . A -1
H5 H 0.510238 0.122116 0.123239 0.063 Uiso 0.5 1 calc R . . A -1

loop_
_atom_site_aniso_label
_atom_site_aniso_U_11
_atom_site_aniso_U_22
_atom_site_aniso_U_33
_atom_site_aniso_U_23
_atom_site_aniso_U_13
_atom_site_aniso_U_12
Rh1 0.04378(18) 0.01633(15) 0.04452(18) 0.000 0.00272(12) 0.000
P1 0.0247(3) 0.0334(4) 0.0327(3) 0.0095(2) 0.0103(2) 0.0078(2)
C8 0.0248(11) 0.0375(13) 0.0368(13) 0.0079(11) 0.0059(10) 0.0011(10)
C13 0.0375(15) 0.074(2) 0.0511(18) -0.0166(17) 0.0061(13) 0.0052(15)
C12 0.046(2) 0.139(4) 0.048(2) -0.025(2) -0.0016(16) 0.005(2)
C11 0.0377(18) 0.133(5) 0.053(2) -0.008(2) -0.0089(16) 0.003(2)
C10 0.0309(15) 0.085(3) 0.059(2) 0.0109(19) -0.0031(14) 0.0089(16)
C9 0.0255(12) 0.0465(16) 0.0466(15) 0.0032(13) 0.0055(11) 0.0042(11)
C14 0.018(2) 0.066(5) 0.039(3) 0.020(3) 0.0066(19) 0.003(3)
C19 0.028(3) 0.112(7) 0.038(3) 0.016(3) 0.013(2) 0.009(3)
C18 0.030(4) 0.135(12) 0.051(5) 0.021(7) 0.021(4) 0.007(5)
C17 0.020(4) 0.143(11) 0.062(5) 0.015(6) 0.009(3) 0.017(6)
C16 0.021(3) 0.127(7) 0.056(4) 0.020(4) 0.000(2) 0.007(3)
C15 0.030(3) 0.066(5) 0.039(3) 0.015(3) 0.004(2) 0.010(3)
C16A 0.029(3) 0.094(6) 0.062(4) 0.013(4) 0.001(3) 0.015(3)
C14A 0.025(3) 0.054(4) 0.033(3) 0.005(3) 0.008(2) 0.008(3)
C19A 0.023(3) 0.090(6) 0.046(3) 0.028(4) 0.006(2) 0.000(3)
C18A 0.028(4) 0.108(9) 0.057(5) 0.026(6) 0.012(4) -0.001(5)
C17A 0.020(5) 0.103(8) 0.074(6) 0.024(6) 0.010(4) 0.004(5)
C15A 0.028(3) 0.064(5) 0.038(3) 0.010(3) 0.006(2) 0.010(3)
C20 0.046(3) 0.020(2) 0.025(3) -0.0007(19) 0.008(3) 0.000(3)
C23 0.043(4) 0.035(3) 0.036(3) 0.000(2) 0.011(3) -0.009(3)
C21 0.060(4) 0.023(2) 0.034(3) -0.004(2) 0.009(2) 0.008(2)
C22 0.064(4) 0.028(3) 0.029(3) 0.001(2) 0.001(3) 0.004(3)
C24 0.0293(12) 0.0231(12) 0.0405(13) -0.0046(10) 0.0064(10) -0.0060(9)
C25 0.0350(13) 0.0334(14) 0.0414(14) -0.0066(11) 0.0131(11) -0.0111(11)
C26 0.0574(19) 0.059(2) 0.0503(18) -0.0299(16) 0.0205(15) -0.0325(17)
C27 0.083(3) 0.081(3) 0.074(2) -0.046(2) 0.041(2) -0.066(2)
C28 0.082(3) 0.069(2) 0.063(2) -0.0314(19) 0.044(2) -0.053(2)
C29 0.0533(17) 0.0392(15) 0.0396(14) -0.0149(12) 0.0165(13) -0.0206(13)
C30 0.079(3) 0.082(3) 0.058(2) -0.038(2) 0.0186(19) -0.031(2)
C31 0.120(3) 0.111(3) 0.080(2) -0.033(2) 0.065(2) -0.074(2)
C32 0.0229(11) 0.0205(12) 0.0545(16) 0.0075(10) -0.0073(11) -0.0038(9)
C37 0.0254(12) 0.0351(15) 0.071(2) 0.0180(14) -0.0145(12) -0.0102(11)
C36 0.0338(15) 0.052(2) 0.098(3) 0.036(2) -0.0143(17) -0.0222(14)
C35 0.0458(18) 0.056(2) 0.107(3) 0.054(2) -0.0130(19) -0.0164(16)
C34 0.0380(16) 0.052(2) 0.086(3) 0.0393(19) -0.0168(16) -0.0048(14)
C33 0.0245(12) 0.0345(15) 0.0668(19) 0.0163(14) -0.0090(12) -0.0047(10)
C38 0.0534(19) 0.091(3) 0.103(3) 0.060(2) -0.018(2) 0.0057(19)
C39 0.0465(19) 0.096(3) 0.131(3) 0.053(2) -0.017(2) -0.0438(19)
B1 0.0202(16) 0.0211(18) 0.041(2) 0.000 -0.0023(14) 0.000
F1 0.086(3) 0.047(3) 0.035(3) -0.008(2) 0.019(2) 0.001(3)
F2 0.123(9) 0.199(9) 0.084(6) -0.087(7) 0.041(7) -0.115(8)
F3 0.131(8) 0.144(7) 0.052(3) -0.042(3) -0.022(4) 0.060(6)
F4 0.137(4) 0.104(5) 0.098(4) -0.005(4) 0.066(3) -0.064(4)
F5 0.073(3) 0.133(4) 0.079(3) -0.007(3) 0.034(2) -0.066(3)
F6 0.133(4) 0.122(4) 0.100(4) -0.045(3) 0.089(3) -0.054(3)
F7 0.052(2) 0.122(4) 0.122(4) 0.068(3) -0.048(3) -0.020(3)
F8 0.084(4) 0.116(4) 0.116(4) 0.029(3) -0.024(4) 0.047(3)
F9 0.065(4) 0.085(4) 0.085(3) 0.033(2) -0.026(2) -0.009(3)
F10 0.054(4) 0.116(6) 0.128(4) 0.020(4) 0.007(3) -0.044(4)
F11 0.065(4) 0.093(4) 0.170(6) 0.011(4) -0.005(4) -0.050(3)
F12 0.034(3) 0.120(5) 0.148(5) 0.058(4) -0.024(4) -0.033(3)
F1A 0.125(7) 0.131(10) 0.052(6) -0.042(6) 0.043(6) -0.082(6)
F2A 0.058(4) 0.057(3) 0.078(5) -0.050(3) 0.007(3) -0.019(3)
F3A 0.160(8) 0.084(5) 0.065(5) -0.039(4) -0.010(6) 0.012(6)
F4A 0.164(5) 0.100(5) 0.086(4) -0.014(3) 0.067(3) -0.085(4)
F5A 0.102(4) 0.094(4) 0.083(3) 0.008(3) 0.036(3) -0.064(3)
F6A 0.109(4) 0.164(5) 0.111(5) -0.017(4) 0.074(4) -0.057(4)
F7A 0.045(3) 0.135(5) 0.121(5) 0.070(4) -0.020(3) 0.015(4)
F8A 0.065(4) 0.081(3) 0.103(4) 0.048(3) -0.012(4) 0.023(3)
F9A 0.067(5) 0.109(6) 0.107(4) 0.035(4) -0.043(4) 0.000(4)
F10A 0.066(3) 0.124(5) 0.146(4) 0.076(4) -0.005(3) -0.046(3)
F11A 0.071(3) 0.121(4) 0.162(5) 0.014(4) -0.026(3) -0.068(3)
F12A 0.0328(19) 0.126(4) 0.148(5) 0.029(4) -0.002(3) -0.035(2)
C7 0.141(6) 0.022(2) 0.041(5) 0.002(2) 0.029(5) -0.002(3)
C1 0.091(5) 0.020(3) 0.030(5) 0.000(3) 0.011(4) -0.020(3)
C2 0.096(5) 0.016(3) 0.023(4) 0.007(3) 0.014(4) 0.002(3)
C3 0.109(5) 0.027(3) 0.037(4) 0.006(3) 0.022(4) 0.016(3)
C6 0.121(5) 0.025(3) 0.034(4) -0.010(3) 0.015(4) -0.015(3)
C4 0.102(5) 0.023(3) 0.028(4) 0.004(3) 0.024(4) 0.020(3)
C5 0.114(6) 0.019(3) 0.026(4) -0.008(3) 0.018(4) -0.003(3)

loop_
_atom_type_symbol
_atom_type_description
_atom_type_scat_dispersion_real
_atom_type_scat_dispersion_imag
_atom_type_scat_source
C C 0.0181 0.0091 'International Tables Vol C Tables 4.2.6.8 and 6.1.1.4'
H H 0.0000 0.0000 'International Tables Vol C Tables 4.2.6.8 and 6.1.1.4'
B B 0.0090 0.0039 'International Tables Vol C Tables 4.2.6.8 and 6.1.1.4'
F F 0.0727 0.0534 'International Tables Vol C Tables 4.2.6.8 and 6.1.1.4'
P P 0.2955 0.4335 'International Tables Vol C Tables 4.2.6.8 and 6.1.1.4'
Rh Rh 0.0927 3.6045 'International Tables Vol C Tables 4.2.6.8 and 6.1.1.4'

loop_
_geom_angle_atom_site_label_1
_geom_angle_atom_site_label_2
_geom_angle_atom_site_label_3
_geom_angle
_geom_angle_site_symmetry_1
_geom_angle_site_symmetry_3
P1 Rh1 P1 98.93(3) . 2_655
C1 Rh1 P1 140.9(3) . 2_655
C1 Rh1 P1 106.9(3) . .
C1 Rh1 C4 76.6(3) . .
C1 Rh1 C5 64.7(4) . .
C2 Rh1 P1 161.4(3) . 2_655
C2 Rh1 P1 97.6(2) . .
C2 Rh1 C1 38.4(4) . .
C2 Rh1 C4 66.0(4) . .
C2 Rh1 C5 77.6(3) . .
C4 Rh1 P1 149.7(3) . .
C4 Rh1 P1 95.4(2) . 2_655
C4 Rh1 C5 34.4(4) . .
C5 Rh1 P1 87.0(3) . 2_655
C5 Rh1 P1 171.1(3) . .
C8 P1 Rh1 109.08(9) . .
C8 P1 C14 104.78(19) . .
C8 P1 C20 94.9(2) . .
C14 P1 Rh1 101.8(3) . .
C14 P1 C20 125.1(4) . .
C14A P1 Rh1 123.6(3) . .
C14A P1 C8 105.31(19) . .
C20 P1 Rh1 119.37(17) . .
P1 C8 H8 106.4 . .
C13 C8 P1 115.3(2) . .
C13 C8 H8 106.4 . .
C13 C8 C9 109.8(2) . .
C9 C8 P1 112.04(19) . .
C9 C8 H8 106.4 . .
C8 C13 H13A 109.5 . .
C8 C13 H13B 109.5 . .
H13A C13 H13B 108.1 . .
C12 C13 C8 110.7(3) . .
C12 C13 H13A 109.5 . .
C12 C13 H13B 109.5 . .
C13 C12 H12A 109.6 . .
C13 C12 H12B 109.6 . .
C13 C12 C11 110.5(3) . .
H12A C12 H12B 108.1 . .
C11 C12 H12A 109.6 . .
C11 C12 H12B 109.6 . .
C12 C11 H11A 109.4 . .
C12 C11 H11B 109.4 . .
H11A C11 H11B 108.0 . .
C10 C11 C12 111.1(3) . .
C10 C11 H11A 109.4 . .
C10 C11 H11B 109.4 . .
C11 C10 H10A 109.3 . .
C11 C10 H10B 109.3 . .
C11 C10 C9 111.7(3) . .
H10A C10 H10B 107.9 . .
C9 C10 H10A 109.3 . .
C9 C10 H10B 109.3 . .
C8 C9 H9A 109.6 . .
C8 C9 H9B 109.6 . .
C10 C9 C8 110.2(2) . .
C10 C9 H9A 109.6 . .
C10 C9 H9B 109.6 . .
H9A C9 H9B 108.1 . .
P1 C14 H14 107.3 . .
C19 C14 P1 114.9(5) . .
C19 C14 H14 107.3 . .
C19 C14 C15 111.0(5) . .
C15 C14 P1 108.8(4) . .
C15 C14 H14 107.3 . .
C14 C19 H19A 109.7 . .
C14 C19 H19B 109.7 . .
C14 C19 C18 110.0(9) . .
H19A C19 H19B 108.2 . .
C18 C19 H19A 109.7 . .
C18 C19 H19B 109.7 . .
C19 C18 H18A 109.1 . .
C19 C18 H18B 109.1 . .
H18A C18 H18B 107.8 . .
C17 C18 C19 112.6(11) . .
C17 C18 H18A 109.1 . .
C17 C18 H18B 109.1 . .
C18 C17 H17A 109.6 . .
C18 C17 H17B 109.6 . .
H17A C17 H17B 108.1 . .
C16 C17 C18 110.2(10) . .
C16 C17 H17A 109.6 . .
C16 C17 H17B 109.6 . .
C17 C16 H16A 109.4 . .
C17 C16 H16B 109.4 . .
C17 C16 C15 111.3(9) . .
H16A C16 H16B 108.0 . .
C15 C16 H16A 109.4 . .
C15 C16 H16B 109.4 . .
C14 C15 H15A 109.7 . .
C14 C15 H15B 109.7 . .
C16 C15 C14 109.7(5) . .
C16 C15 H15A 109.7 . .
C16 C15 H15B 109.7 . .
H15A C15 H15B 108.2 . .
H16C C16A H16D 108.1 . .
C17A C16A H16C 109.6 . .
C17A C16A H16D 109.6 . .
C17A C16A C15A 110.2(8) . .
C15A C16A H16C 109.6 . .
C15A C16A H16D 109.6 . .
P1 C14A H14A 109.1 . .
C19A C14A P1 109.9(5) . .
C19A C14A H14A 109.1 . .
C19A C14A C15A 111.3(6) . .
C15A C14A P1 108.3(4) . .
C15A C14A H14A 109.1 . .
C14A C19A H19C 109.1 . .
C14A C19A H19D 109.1 . .
C14A C19A C18A 112.6(8) . .
H19C C19A H19D 107.8 . .
C18A C19A H19C 109.1 . .
C18A C19A H19D 109.1 . .
C19A C18A H18C 109.6 . .
C19A C18A H18D 109.6 . .
H18C C18A H18D 108.2 . .
C17A C18A C19A 110.1(11) . .
C17A C18A H18C 109.6 . .
C17A C18A H18D 109.6 . .
C16A C17A C18A 110.8(11) . .
C16A C17A H17C 109.5 . .
C16A C17A H17D 109.5 . .
C18A C17A H17C 109.5 . .
C18A C17A H17D 109.5 . .
H17C C17A H17D 108.1 . .
C16A C15A C14A 110.3(5) . .
C16A C15A H15C 109.6 . .
C16A C15A H15D 109.6 . .
C14A C15A H15C 109.6 . .
C14A C15A H15D 109.6 . .
H15C C15A H15D 108.1 . .
P1 C20 H20A 107.1 . .
P1 C20 H20B 107.1 . .
H20A C20 H20B 106.8 . .
C21 C20 P1 121.0(5) . .
C21 C20 H20A 107.1 . .
C21 C20 H20B 107.1 . .
P1 C23 H23A 110.0 2_655 .
P1 C23 H23B 110.0 2_655 .
H23A C23 H23B 108.4 . .
C22 C23 P1 108.3(4) . 2_655
C22 C23 H23A 110.0 . .
C22 C23 H23B 110.0 . .
C20 C21 H21A 108.4 . .
C20 C21 H21B 108.4 . .
C20 C21 C22 115.6(5) . .
H21A C21 H21B 107.5 . .
C22 C21 H21A 108.4 . .
C22 C21 H21B 108.4 . .
C23 C22 H22A 109.0 . .
C23 C22 H22B 109.0 . .
C21 C22 C23 112.8(5) . .
C21 C22 H22A 109.0 . .
C21 C22 H22B 109.0 . .
H22A C22 H22B 107.8 . .
C25 C24 C29 117.0(2) . .
C25 C24 B1 122.0(2) . .
C29 C24 B1 120.5(2) . .
C24 C25 H25 119.2 . .
C24 C25 C26 121.5(3) . .
C26 C25 H25 119.2 . .
C25 C26 C30 119.7(3) . .
C27 C26 C25 120.8(3) . .
C27 C26 C30 119.5(3) . .
C26 C27 H27 120.9 . .
C28 C27 C26 118.2(3) . .
C28 C27 H27 120.9 . .
C27 C28 C29 120.7(3) . .
C27 C28 C31 119.9(3) . .
C29 C28 C31 119.4(3) . .
C24 C29 H29 119.2 . .
C28 C29 C24 121.7(3) . .
C28 C29 H29 119.2 . .
F1 C30 C26 109.2(6) . .
F1 C30 F3 98.1(7) . .
F2 C30 C26 117.8(8) . .
F2 C30 F1 107.2(9) . .
F2 C30 F3 111.3(8) . .
F3 C30 C26 111.3(5) . .
F1A C30 C26 118.3(8) . .
F1A C30 F2A 104.1(8) . .
F1A C30 F3A 113.8(8) . .
F2A C30 C26 108.7(6) . .
F3A C30 C26 110.0(6) . .
F3A C30 F2A 100.2(7) . .
F4 C31 C28 116.8(7) . .
F4 C31 F5 115.2(6) . .
F4 C31 F6 97.2(7) . .
F5 C31 C28 113.1(4) . .
F5 C31 F6 101.8(6) . .
F6 C31 C28 110.1(4) . .
F4A C31 C28 109.6(7) . .
F4A C31 F5A 90.8(6) . .
F5A C31 C28 111.9(4) . .
F6A C31 C28 114.6(6) . .
F6A C31 F4A 113.6(8) . .
F6A C31 F5A 114.1(6) . .
C37 C32 B1 120.8(2) . .
C33 C32 C37 117.2(2) . .
C33 C32 B1 121.4(2) . .
C32 C37 H37 119.4 . .
C36 C37 C32 121.3(3) . .
C36 C37 H37 119.4 . .
C37 C36 C39 120.1(3) . .
C35 C36 C37 121.0(3) . .
C35 C36 C39 118.9(3) . .
C36 C35 H35 121.0 . .
C36 C35 C34 118.0(3) . .
C34 C35 H35 121.0 . .
C35 C34 C38 118.2(3) . .
C33 C34 C35 121.1(3) . .
C33 C34 C38 120.7(3) . .
C32 C33 H33 119.3 . .
C34 C33 C32 121.3(3) . .
C34 C33 H33 119.3 . .
F7 C38 C34 113.0(4) . .
F7 C38 F9 104.3(6) . .
F8 C38 C34 115.2(5) . .
F8 C38 F7 108.0(6) . .
F8 C38 F9 105.1(6) . .
F9 C38 C34 110.4(5) . .
F7A C38 C34 113.8(5) . .
F7A C38 F8A 96.3(7) . .
F8A C38 C34 106.2(5) . .
F9A C38 C34 117.8(8) . .
F9A C38 F7A 117.7(8) . .
F9A C38 F8A 100.3(8) . .
F10 C39 C36 115.4(6) . .
F10 C39 F11 102.7(7) . .
F11 C39 C36 110.1(6) . .
F12 C39 C36 115.8(5) . .
F12 C39 F10 108.4(8) . .
F12 C39 F11 102.9(7) . .
F10A C39 C36 112.6(5) . .
F10A C39 F12A 104.8(6) . .
F11A C39 C36 111.5(5) . .
F11A C39 F10A 108.4(6) . .
F11A C39 F12A 107.7(5) . .
F12A C39 C36 111.5(4) . .
C24 B1 C24 104.1(3) . 2_655
C24 B1 C32 111.87(13) . .
C24 B1 C32 111.86(13) 2_655 2_655
C24 B1 C32 111.77(12) . 2_655
C24 B1 C32 111.77(12) 2_655 .
C32 B1 C32 105.7(3) 2_655 .
H7A C7 H7B 110.4 . .
C3 C7 H7A 113.1 . .
C3 C7 H7B 113.1 . .
C6 C7 H7A 113.1 . .
C6 C7 H7B 113.1 . .
C6 C7 C3 93.3(5) . .
Rh1 C1 H1 122.6 . .
C2 C1 Rh1 69.7(6) . .
C2 C1 H1 122.6 . .
C2 C1 C6 106.2(9) . .
C6 C1 Rh1 100.2(7) . .
C6 C1 H1 122.6 . .
Rh1 C2 H2 122.8 . .
C1 C2 Rh1 71.9(6) . .
C1 C2 H2 122.8 . .
C1 C2 C3 106.1(8) . .
C3 C2 Rh1 98.1(6) . .
C3 C2 H2 122.8 . .
C7 C3 H3 117.8 . .
C2 C3 C7 99.4(8) . .
C2 C3 H3 117.8 . .
C4 C3 C7 98.7(8) . .
C4 C3 C2 101.9(7) . .
C4 C3 H3 117.8 . .
C7 C6 C1 101.2(7) . .
C7 C6 H6 116.6 . .
C7 C6 C5 101.2(9) . .
C1 C6 H6 116.6 . .
C1 C6 C5 101.9(7) . .
C5 C6 H6 116.6 . .
Rh1 C4 H4 122.1 . .
C3 C4 Rh1 93.4(6) . .
C3 C4 H4 122.1 . .
C5 C4 Rh1 75.6(7) . .
C5 C4 C3 109.4(10) . .
C5 C4 H4 122.1 . .
Rh1 C5 H5 124.4 . .
C6 C5 Rh1 93.2(6) . .
C6 C5 H5 124.4 . .
C4 C5 Rh1 70.0(6) . .
C4 C5 C6 105.1(8) . .
C4 C5 H5 124.4 . .

loop_
_geom_bond_atom_site_label_1
_geom_bond_atom_site_label_2
_geom_bond_distance
_geom_bond_site_symmetry_2
Rh1 P1 2.3300(7) .
Rh1 P1 2.3300(7) 2_655
Rh1 C1 2.155(12) .
Rh1 C2 2.126(11) .
Rh1 C4 2.244(12) .
Rh1 C5 2.313(11) .
P1 C8 1.861(3) .
P1 C14 1.902(5) .
P1 C14A 1.845(5) .
P1 C20 1.928(6) .
C8 H8 1.0000 .
C8 C13 1.531(4) .
C8 C9 1.539(3) .
C13 H13A 0.9900 .
C13 H13B 0.9900 .
C13 C12 1.522(6) .
C12 H12A 0.9900 .
C12 H12B 0.9900 .
C12 C11 1.531(5) .
C11 H11A 0.9900 .
C11 H11B 0.9900 .
C11 C10 1.518(6) .
C10 H10A 0.9900 .
C10 H10B 0.9900 .
C10 C9 1.525(4) .
C9 H9A 0.9900 .
C9 H9B 0.9900 .
C14 H14 1.0000 .
C14 C19 1.523(10) .
C14 C15 1.543(8) .
C19 H19A 0.9900 .
C19 H19B 0.9900 .
C19 C18 1.529(11) .
C18 H18A 0.9900 .
C18 H18B 0.9900 .
C18 C17 1.520(11) .
C17 H17A 0.9900 .
C17 H17B 0.9900 .
C17 C16 1.517(12) .
C16 H16A 0.9900 .
C16 H16B 0.9900 .
C16 C15 1.528(8) .
C15 H15A 0.9900 .
C15 H15B 0.9900 .
C16A H16C 0.9900 .
C16A H16D 0.9900 .
C16A C17A 1.526(12) .
C16A C15A 1.531(8) .
C14A H14A 1.0000 .
C14A C19A 1.524(9) .
C14A C15A 1.537(8) .
C19A H19C 0.9900 .
C19A H19D 0.9900 .
C19A C18A 1.536(11) .
C18A H18C 0.9900 .
C18A H18D 0.9900 .
C18A C17A 1.527(12) .
C17A H17C 0.9900 .
C17A H17D 0.9900 .
C15A H15C 0.9900 .
C15A H15D 0.9900 .
C20 H20A 0.9900 .
C20 H20B 0.9900 .
C20 C21 1.497(8) .
C23 H23A 0.9900 .
C23 H23B 0.9900 .
C23 C22 1.551(10) .
C21 H21A 0.9900 .
C21 H21B 0.9900 .
C21 C22 1.525(8) .
C22 H22A 0.9900 .
C22 H22B 0.9900 .
C24 C25 1.378(4) .
C24 C29 1.393(4) .
C24 B1 1.661(3) .
C25 H25 0.9500 .
C25 C26 1.393(4) .
C26 C27 1.383(5) .
C26 C30 1.492(5) .
C27 H27 0.9500 .
C27 C28 1.378(5) .
C28 C29 1.386(4) .
C28 C31 1.489(5) .
C29 H29 0.9500 .
C30 F1 1.365(8) .
C30 F2 1.290(9) .
C30 F3 1.377(10) .
C30 F1A 1.290(10) .
C30 F2A 1.377(8) .
C30 F3A 1.330(10) .
C31 F4 1.271(10) .
C31 F5 1.357(6) .
C31 F6 1.401(8) .
C31 F4A 1.394(11) .
C31 F5A 1.428(7) .
C31 F6A 1.265(9) .
C32 C37 1.395(4) .
C32 C33 1.384(4) .
C32 B1 1.671(4) .
C37 H37 0.9500 .
C37 C36 1.381(5) .
C36 C35 1.380(5) .
C36 C39 1.502(4) .
C35 H35 0.9500 .
C35 C34 1.383(5) .
C34 C33 1.382(4) .
C34 C38 1.496(5) .
C33 H33 0.9500 .
C38 F7 1.346(6) .
C38 F8 1.305(8) .
C38 F9 1.357(8) .
C38 F7A 1.299(8) .
C38 F8A 1.446(9) .
C38 F9A 1.280(11) .
C39 F10 1.335(10) .
C39 F11 1.363(9) .
C39 F12 1.308(8) .
C39 F10A 1.342(7) .
C39 F11A 1.297(8) .
C39 F12A 1.344(8) .
C7 H7A 0.9900 .
C7 H7B 0.9900 .
C7 C3 1.587(15) .
C7 C6 1.525(16) .
C1 H1 1.0000 .
C1 C2 1.410(15) .
C1 C6 1.531(11) .
C2 H2 1.0000 .
C2 C3 1.534(12) .
C3 H3 1.0000 .
C3 C4 1.532(11) .
C6 H6 1.0000 .
C6 C5 1.552(14) .
C4 H4 1.0000 .
C4 C5 1.350(17) .
C5 H5 1.0000 .

loop_
_geom_torsion_atom_site_label_1
_geom_torsion_atom_site_label_2
_geom_torsion_atom_site_label_3
_geom_torsion_atom_site_label_4
_geom_torsion
_geom_torsion_site_symmetry_1
_geom_torsion_site_symmetry_4
Rh1 P1 C8 C13 167.4(2) . .
Rh1 P1 C8 C9 40.8(2) . .
Rh1 P1 C14A C19A 75.9(5) . .
Rh1 P1 C14A C15A -45.9(6) . .
Rh1 C1 C2 C3 -93.4(7) . .
Rh1 C1 C6 C7 105.8(8) . .
Rh1 C1 C6 C5 1.7(9) . .
Rh1 C2 C3 C7 -108.6(6) . .
Rh1 C2 C3 C4 -7.5(8) . .
Rh1 C4 C5 C6 -87.9(7) . .
P1 C8 C13 C12 173.6(3) . .
P1 C8 C9 C10 -173.0(2) . .
P1 C14 C19 C18 179.9(7) . .
P1 C14 C15 C16 175.1(6) . .
P1 C14A C19A C18A -173.5(9) . .
P1 C14A C15A C16A 176.0(6) . .
P1 C20 C21 C22 -53.4(7) . .
P1 C23 C22 C21 114.0(5) 2_655 .
C8 P1 C14A C19A -50.2(6) . .
C8 P1 C14A C15A -172.0(5) . .
C8 C13 C12 C11 57.7(5) . .
C13 C8 C9 C10 57.6(4) . .
C13 C12 C11 C10 -55.8(6) . .
C12 C11 C10 C9 55.6(5) . .
C11 C10 C9 C8 -56.5(4) . .
C9 C8 C13 C12 -58.7(4) . .
C14 P1 C8 C13 -84.3(4) . .
C14 P1 C8 C9 149.2(3) . .
C14 C19 C18 C17 -55.4(14) . .
C19 C14 C15 C16 -57.5(9) . .
C19 C18 C17 C16 55.6(17) . .
C18 C17 C16 C15 -56.7(14) . .
C17 C16 C15 C14 57.8(10) . .
C15 C14 C19 C18 55.9(10) . .
C14A P1 C8 C13 -58.1(4) . .
C14A P1 C8 C9 175.4(3) . .
C14A C19A C18A C17A 54.1(14) . .
C19A C14A C15A C16A 55.1(9) . .
C19A C18A C17A C16A -56.9(14) . .
C17A C16A C15A C14A -58.3(12) . .
C15A C16A C17A C18A 59.8(13) . .
C15A C14A C19A C18A -53.6(12) . .
C20 P1 C8 C13 43.9(3) . .
C20 P1 C8 C9 -82.6(3) . .
C20 C21 C22 C23 -48.2(8) . .
C24 C25 C26 C27 0.1(6) . .
C24 C25 C26 C30 178.2(4) . .
C25 C24 C29 C28 -2.6(5) . .
C25 C24 B1 C24 -85.0(2) . 2_655
C25 C24 B1 C32 154.1(2) . 2_655
C25 C24 B1 C32 35.9(3) . .
C25 C26 C27 C28 -1.0(8) . .
C25 C26 C30 F1 45.7(7) . .
C25 C26 C30 F2 168.1(11) . .
C25 C26 C30 F3 -61.5(9) . .
C25 C26 C30 F1A 30.3(12) . .
C25 C26 C30 F2A 148.5(6) . .
C25 C26 C30 F3A -102.7(9) . .
C26 C27 C28 C29 0.1(8) . .
C26 C27 C28 C31 179.3(5) . .
C27 C26 C30 F1 -136.2(6) . .
C27 C26 C30 F2 -13.7(13) . .
C27 C26 C30 F3 116.6(8) . .
C27 C26 C30 F1A -151.6(11) . .
C27 C26 C30 F2A -33.3(7) . .
C27 C26 C30 F3A 75.4(9) . .
C27 C28 C29 C24 1.8(7) . .
C27 C28 C31 F4 122.4(8) . .
C27 C28 C31 F5 -14.9(9) . .
C27 C28 C31 F6 -128.1(7) . .
C27 C28 C31 F4A 140.4(7) . .
C27 C28 C31 F5A 41.3(8) . .
C27 C28 C31 F6A -90.6(8) . .
C29 C24 C25 C26 1.7(5) . .
C29 C24 B1 C24 86.5(3) . 2_655
C29 C24 B1 C32 -152.6(3) . .
C29 C24 B1 C32 -34.4(3) . 2_655
C29 C28 C31 F4 -58.3(9) . .
C29 C28 C31 F5 164.4(6) . .
C29 C28 C31 F6 51.2(8) . .
C29 C28 C31 F4A -40.4(9) . .
C29 C28 C31 F5A -139.5(6) . .
C29 C28 C31 F6A 88.6(8) . .
C30 C26 C27 C28 -179.1(5) . .
C31 C28 C29 C24 -177.4(4) . .
C32 C37 C36 C35 2.0(7) . .
C32 C37 C36 C39 180.0(4) . .
C37 C32 C33 C34 3.4(5) . .
C37 C32 B1 C24 -36.0(4) . 2_655
C37 C32 B1 C24 -152.2(3) . .
C37 C32 B1 C32 85.9(3) . 2_655
C37 C36 C35 C34 -0.3(8) . .
C37 C36 C39 F10 133.9(8) . .
C37 C36 C39 F11 -110.4(8) . .
C37 C36 C39 F12 5.7(11) . .
C37 C36 C39 F10A 167.1(7) . .
C37 C36 C39 F11A -70.7(7) . .
C37 C36 C39 F12A 49.7(8) . .
C36 C35 C34 C33 0.2(8) . .
C36 C35 C34 C38 179.3(5) . .
C35 C36 C39 F10 -48.0(10) . .
C35 C36 C39 F11 67.6(9) . .
C35 C36 C39 F12 -176.2(9) . .
C35 C36 C39 F10A -14.8(9) . .
C35 C36 C39 F11A 107.3(7) . .
C35 C36 C39 F12A -132.2(6) . .
C35 C34 C33 C32 -1.8(7) . .
C35 C34 C38 F7 160.5(7) . .
C35 C34 C38 F8 -74.6(8) . .
C35 C34 C38 F9 44.2(7) . .
C35 C34 C38 F7A -153.0(9) . .
C35 C34 C38 F8A -48.3(8) . .
C35 C34 C38 F9A 63.0(10) . .
C33 C32 C37 C36 -3.5(5) . .
C33 C32 B1 C24 36.9(4) . .
C33 C32 B1 C24 153.2(3) . 2_655
C33 C32 B1 C32 -84.9(3) . 2_655
C33 C34 C38 F7 -20.4(9) . .
C33 C34 C38 F8 104.5(7) . .
C33 C34 C38 F9 -136.7(6) . .
C33 C34 C38 F7A 26.1(11) . .
C33 C34 C38 F8A 130.8(6) . .
C33 C34 C38 F9A -117.9(9) . .
C38 C34 C33 C32 179.1(4) . .
C39 C36 C35 C34 -178.3(5) . .
B1 C24 C25 C26 173.5(3) . .
B1 C24 C29 C28 -174.5(4) . .
B1 C32 C37 C36 -174.7(3) . .
B1 C32 C33 C34 174.6(3) . .
C7 C3 C4 Rh1 108.6(7) . .
C7 C3 C4 C5 32.7(10) . .
C7 C6 C5 Rh1 -105.7(6) . .
C7 C6 C5 C4 -35.6(9) . .
C1 C2 C3 C7 -35.2(8) . .
C1 C2 C3 C4 65.9(10) . .
C1 C6 C5 Rh1 -1.6(8) . .
C1 C6 C5 C4 68.5(11) . .
C2 C1 C6 C7 34.2(10) . .
C2 C1 C6 C5 -69.9(10) . .
C2 C3 C4 Rh1 7.1(8) . .
C2 C3 C4 C5 -68.9(11) . .
C3 C7 C6 C1 -52.6(8) . .
C3 C7 C6 C5 52.1(6) . .
C3 C4 C5 Rh1 88.5(7) . .
C3 C4 C5 C6 0.6(11) . .
C6 C7 C3 C2 53.1(6) . .
C6 C7 C3 C4 -50.6(8) . .
C6 C1 C2 Rh1 95.1(7) . .
C6 C1 C2 C3 1.7(10) . .
